data_2209046
loop_
_publ_author_name
'Cui, Chun Mei'
'Zhou, Hong Ping'
'Zhu, Chen Hao'
'Wu, Jie Ying'

_publ_section_title
;
 Tris(4-acetylphenyl)amine
;
_journal_coeditor_code WW6470
_journal_issue 5
_journal_name_full 'Acta Crystallographica Section E'
_journal_page_first o1762
_journal_page_last o1763
_journal_paper_doi 10.1107/S1600536806010270
_journal_volume 62
_journal_year 2006
_chemical_formula_moiety 'C24 H21 N O3'
_chemical_formula_sum 'C24 H21 N O3'
_chemical_formula_weight 371.42
_space_group_IT_number 33
_symmetry_cell_setting orthorhombic
_symmetry_space_group_name_Hall 'P 2c -2n'
_symmetry_space_group_name_H-M 'P n a 21'
_atom_sites_solution_hydrogens geom
_atom_sites_solution_primary direct
_atom_sites_solution_secondary difmap
_audit_creation_method SHELXL97
_cell_angle_alpha 90.00
_cell_angle_beta 90.00
_cell_angle_gamma 90.00
_cell_formula_units_Z 4
_cell_length_a 18.697(4)
_cell_length_b 11.899(3)
_cell_length_c 8.722(2)
_cell_measurement_reflns_used 1315
_cell_measurement_temperature 298(2)
_cell_measurement_theta_max 20.154
_cell_measurement_theta_min 2.771
_cell_volume 1940.4(8)
_computing_cell_refinement 'SAINT (Bruker, 1997)'
_computing_data_collection 'SMART (Bruker, 1997)'
_computing_data_reduction SAINT
_computing_molecular_graphics 'SHELXTL (Sheldrick, 1997b)'
_computing_publication_material SHELXTL
_computing_structure_refinement 'SHELXL97 (Sheldrick, 1997a)'
_computing_structure_solution 'SHELXS97 (Sheldrick, 1997a)'
_diffrn_ambient_temperature 298(2)
_diffrn_measured_fraction_theta_full 0.999
_diffrn_measured_fraction_theta_max 0.999
_diffrn_measurement_device_type 'Bruker SMART CCD area-detector'
_diffrn_measurement_method '\f and \w scans'
_diffrn_radiation_monochromator graphite
_diffrn_radiation_source 'fine-focus sealed tube'
_diffrn_radiation_type MoK\a
_diffrn_radiation_wavelength 0.71073
_diffrn_reflns_av_R_equivalents 0.0707
_diffrn_reflns_av_sigmaI/netI 0.0486
_diffrn_reflns_limit_h_max 22
_diffrn_reflns_limit_h_min -22
_diffrn_reflns_limit_k_max 14
_diffrn_reflns_limit_k_min -11
_diffrn_reflns_limit_l_max 10
_diffrn_reflns_limit_l_min -9
_diffrn_reflns_number 9882
_diffrn_reflns_theta_full 25.01
_diffrn_reflns_theta_max 25.01
_diffrn_reflns_theta_min 2.03
_diffrn_standards_decay_% 0
_diffrn_standards_interval_count 0
_diffrn_standards_interval_time 0
_diffrn_standards_number 0
_exptl_absorpt_coefficient_mu 0.084
_exptl_absorpt_correction_T_max 0.9843
_exptl_absorpt_correction_T_min 0.9633
_exptl_absorpt_correction_type multi-scan
_exptl_absorpt_process_details 'SADABS (Sheldrick, 1996)'
_exptl_crystal_colour yellow
_exptl_crystal_density_diffrn 1.271
_exptl_crystal_density_method 'not measured'
_exptl_crystal_description plate
_exptl_crystal_F_000 784
_exptl_crystal_size_max 0.45
_exptl_crystal_size_mid 0.38
_exptl_crystal_size_min 0.19
_refine_diff_density_max 0.184
_refine_diff_density_min -0.130
_refine_ls_extinction_method none
_refine_ls_goodness_of_fit_ref 1.036
_refine_ls_hydrogen_treatment constr
_refine_ls_matrix_type full
_refine_ls_number_parameters 253
_refine_ls_number_reflns 1839
_refine_ls_number_restraints 2
_refine_ls_restrained_S_all 1.036
_refine_ls_R_factor_all 0.1021
_refine_ls_R_factor_gt 0.0445
_refine_ls_shift/su_max 0.000
_refine_ls_shift/su_mean 0.000
_refine_ls_structure_factor_coef Fsqd
_refine_ls_weighting_details 'calc w=1/[\s^2^(Fo^2^)+(0.0457P)^2^+0.5204P] where P=(Fo^2^+2Fc^2^)/3'
_refine_ls_weighting_scheme calc
_refine_ls_wR_factor_gt 0.0989
_refine_ls_wR_factor_ref 0.1255
_reflns_number_gt 1070
_reflns_number_total 1839
_reflns_threshold_expression I>2\s(I)
_cod_data_source_file ww6470.cif
_cod_data_source_block I
_cod_original_cell_volume 1940.5(8)
_cod_database_code 2209046

loop_
_symmetry_equiv_pos_as_xyz
'x, y, z'
'-x, -y, z+1/2'
'x+1/2, -y+1/2, z'
'-x+1/2, y+1/2, z+1/2'

loop_
_atom_site_type_symbol
_atom_site_label
_atom_site_fract_x
_atom_site_fract_y
_atom_site_fract_z
_atom_site_U_iso_or_equiv
_atom_site_adp_type
_atom_site_calc_flag
_atom_site_refinement_flags
_atom_site_occupancy
N N1 0.73851(19) 0.3941(3) 0.4897(5) 0.0550(11) Uani d . 1
O O1 0.99739(19) 0.0490(3) 0.4185(6) 0.0868(13) Uani d . 1
O O2 0.6819(2) 0.9221(3) 0.4043(6) 0.1060(17) Uani d . 1
O O3 0.4933(2) 0.1746(4) 0.8938(6) 0.1049(16) Uani d . 1
C C1 1.0284(3) 0.1556(5) 0.2017(8) 0.094(2) Uani d . 1
H H1A 1.0650 0.0995 0.1911 0.141 Uiso calc R 1
H H1B 1.0503 0.2281 0.2135 0.141 Uiso calc R 1
H H1C 0.9987 0.1556 0.1119 0.141 Uiso calc R 1
C C2 0.9841(3) 0.1304(5) 0.3387(7) 0.0635(15) Uani d . 1
C C3 0.9233(2) 0.2055(4) 0.3799(6) 0.0511(12) Uani d . 1
C C4 0.9016(2) 0.2949(4) 0.2885(6) 0.0561(13) Uani d . 1
H H4 0.9275 0.3121 0.2006 0.067 Uiso calc R 1
C C5 0.8424(2) 0.3586(4) 0.3256(6) 0.0569(13) Uani d . 1
H H5 0.8291 0.4185 0.2633 0.068 Uiso calc R 1
C C6 0.8029(2) 0.3337(4) 0.4550(6) 0.0482(12) Uani d . 1
C C7 0.8257(3) 0.2474(4) 0.5500(7) 0.0624(14) Uani d . 1
H H7 0.8004 0.2311 0.6390 0.075 Uiso calc R 1
C C8 0.8853(3) 0.1859(4) 0.5133(6) 0.0611(14) Uani d . 1
H H8 0.9006 0.1297 0.5798 0.073 Uiso calc R 1
C C9 0.7903(3) 0.9335(4) 0.5460(8) 0.0853(19) Uani d U 1
H H9A 0.7828 1.0126 0.5321 0.128 Uiso calc R 1
H H9B 0.8354 0.9124 0.5022 0.128 Uiso calc R 1
H H9C 0.7903 0.9162 0.6535 0.128 Uiso calc R 1
C C10 0.7336(3) 0.8721(5) 0.4712(8) 0.0721(15) Uani d U 1
C C11 0.7359(3) 0.7476(4) 0.4753(6) 0.0529(12) Uani d . 1
C C12 0.6758(2) 0.6857(4) 0.4397(6) 0.0534(13) Uani d . 1
H H12 0.6340 0.7230 0.4121 0.064 Uiso calc R 1
C C13 0.6762(2) 0.5703(4) 0.4441(6) 0.0534(12) Uani d . 1
H H13 0.6348 0.5305 0.4207 0.064 Uiso calc R 1
C C14 0.7384(2) 0.5127(3) 0.4836(6) 0.0480(12) Uani d . 1
C C15 0.7989(2) 0.5739(4) 0.5188(7) 0.0628(15) Uani d . 1
H H15 0.8408 0.5368 0.5462 0.075 Uiso calc R 1
C C16 0.7977(3) 0.6894(4) 0.5138(7) 0.0661(15) Uani d . 1
H H16 0.8392 0.7293 0.5367 0.079 Uiso calc R 1
C C17 0.4794(3) 0.0484(4) 0.6893(9) 0.087(2) Uani d . 1
H H17A 0.4444 0.0152 0.7557 0.130 Uiso calc R 1
H H17B 0.5160 -0.0058 0.6667 0.130 Uiso calc R 1
H H17C 0.4569 0.0719 0.5957 0.130 Uiso calc R 1
C C18 0.5121(3) 0.1475(5) 0.7665(8) 0.0661(15) Uani d . 1
C C19 0.5680(2) 0.2113(4) 0.6869(6) 0.0550(13) Uani d . 1
C C20 0.6070(3) 0.1691(4) 0.5633(7) 0.0613(14) Uani d . 1
H H20 0.5954 0.0988 0.5241 0.074 Uiso calc R 1
C C21 0.6622(3) 0.2290(4) 0.4978(7) 0.0641(15) Uani d . 1
H H21 0.6876 0.1984 0.4161 0.077 Uiso calc R 1
C C22 0.6803(2) 0.3349(4) 0.5530(6) 0.0531(13) Uani d . 1
C C23 0.6401(2) 0.3794(4) 0.6709(6) 0.0574(13) Uani d . 1
H H23 0.6502 0.4513 0.7068 0.069 Uiso calc R 1
C C24 0.5849(3) 0.3180(4) 0.7366(7) 0.0603(14) Uani d . 1
H H24 0.5586 0.3497 0.8162 0.072 Uiso calc R 1

loop_
_atom_site_aniso_label
_atom_site_aniso_U_11
_atom_site_aniso_U_22
_atom_site_aniso_U_33
_atom_site_aniso_U_12
_atom_site_aniso_U_13
_atom_site_aniso_U_23
N1 0.047(2) 0.045(2) 0.073(3) 0.0026(18) 0.011(2) 0.003(2)
O1 0.081(2) 0.072(3) 0.107(4) 0.024(2) 0.009(2) 0.005(3)
O2 0.116(3) 0.065(2) 0.137(5) 0.019(2) -0.031(3) 0.006(3)
O3 0.108(3) 0.118(3) 0.089(3) -0.036(3) 0.036(3) -0.014(3)
C1 0.082(4) 0.118(5) 0.082(5) 0.030(4) 0.030(4) 0.005(4)
C2 0.058(3) 0.060(3) 0.072(4) 0.000(3) -0.001(3) -0.006(3)
C3 0.052(3) 0.049(3) 0.052(3) -0.005(2) 0.002(3) -0.002(3)
C4 0.050(3) 0.063(3) 0.055(3) -0.003(2) 0.007(3) 0.006(3)
C5 0.056(3) 0.059(3) 0.056(3) 0.004(3) 0.008(3) 0.012(3)
C6 0.047(3) 0.047(3) 0.051(3) 0.002(2) 0.000(2) -0.002(2)
C7 0.062(3) 0.070(3) 0.055(3) 0.013(3) 0.016(3) 0.017(3)
C8 0.066(3) 0.058(3) 0.060(4) 0.014(3) 0.006(3) 0.014(3)
C9 0.077(4) 0.076(4) 0.103(5) -0.024(3) 0.021(3) -0.028(4)
C10 0.086(4) 0.060(3) 0.071(4) -0.018(3) 0.013(3) -0.009(3)
C11 0.055(3) 0.045(3) 0.059(3) -0.003(2) 0.007(3) -0.008(3)
C12 0.052(3) 0.051(3) 0.057(3) 0.006(2) 0.002(3) 0.004(2)
C13 0.050(3) 0.053(3) 0.057(3) 0.000(2) -0.004(3) 0.004(3)
C14 0.049(3) 0.045(3) 0.050(3) 0.002(2) 0.006(2) 0.000(2)
C15 0.050(3) 0.059(3) 0.079(4) 0.002(2) -0.006(3) -0.003(3)
C16 0.057(3) 0.056(3) 0.085(4) -0.014(3) -0.001(3) -0.014(3)
C17 0.069(4) 0.077(4) 0.114(6) -0.016(3) -0.005(4) 0.006(4)
C18 0.055(3) 0.072(4) 0.072(4) -0.002(3) 0.008(3) 0.006(3)
C19 0.053(3) 0.054(3) 0.058(3) 0.001(2) 0.005(3) 0.000(3)
C20 0.062(3) 0.053(3) 0.069(4) -0.007(2) 0.000(3) -0.010(3)
C21 0.064(3) 0.054(3) 0.074(4) -0.005(2) 0.018(3) -0.015(3)
C22 0.047(3) 0.055(3) 0.057(3) 0.003(2) 0.008(3) 0.003(3)
C23 0.064(3) 0.048(3) 0.060(4) 0.003(2) 0.001(3) -0.006(3)
C24 0.055(3) 0.061(3) 0.065(4) 0.003(3) 0.007(3) 0.001(3)

loop_
_atom_type_symbol
_atom_type_description
_atom_type_scat_dispersion_real
_atom_type_scat_dispersion_imag
_atom_type_scat_source
C C 0.0033 0.0000 'International Tables Vol C Tables 4.2.6.8 and 6.1.1.4'
H H 0.0000 0.0000 'International Tables Vol C Tables 4.2.6.8 and 6.1.1.4'
O O 0.0106 0.0000 'International Tables Vol C Tables 4.2.6.8 and 6.1.1.4'
N N 0.0061 0.0000 'International Tables Vol C Tables 4.2.6.8 and 6.1.1.4'

loop_
_geom_angle_atom_site_label_1
_geom_angle_atom_site_label_2
_geom_angle_atom_site_label_3
_geom_angle
_geom_angle_publ_flag
C22 N1 C14 120.9(4) yes
C22 N1 C6 118.7(3) yes
C14 N1 C6 119.6(4) yes
C2 C1 H1A 109.5 ?
C2 C1 H1B 109.5 ?
H1A C1 H1B 109.5 ?
C2 C1 H1C 109.5 ?
H1A C1 H1C 109.5 ?
H1B C1 H1C 109.5 ?
O1 C2 C1 120.5(5) ?
O1 C2 C3 119.5(5) yes
C1 C2 C3 119.9(5) ?
C8 C3 C4 117.6(4) ?
C8 C3 C2 119.6(5) ?
C4 C3 C2 122.8(5) ?
C5 C4 C3 121.3(5) ?
C5 C4 H4 119.3 ?
C3 C4 H4 119.3 ?
C4 C5 C6 120.2(5) ?
C4 C5 H5 119.9 ?
C6 C5 H5 119.9 ?
C5 C6 C7 118.9(4) ?
C5 C6 N1 120.9(4) ?
C7 C6 N1 120.2(4) ?
C8 C7 C6 120.4(5) ?
C8 C7 H7 119.8 ?
C6 C7 H7 119.8 ?
C7 C8 C3 121.6(5) ?
C7 C8 H8 119.2 ?
C3 C8 H8 119.2 ?
C10 C9 H9A 109.5 ?
C10 C9 H9B 109.5 ?
H9A C9 H9B 109.5 ?
C10 C9 H9C 109.5 ?
H9A C9 H9C 109.5 ?
H9B C9 H9C 109.5 ?
O2 C10 C9 121.8(5) ?
O2 C10 C11 119.9(5) yes
C9 C10 C11 118.3(6) ?
C12 C11 C16 117.8(4) ?
C12 C11 C10 120.3(5) ?
C16 C11 C10 121.9(5) ?
C13 C12 C11 121.5(5) ?
C13 C12 H12 119.2 ?
C11 C12 H12 119.2 ?
C12 C13 C14 120.2(4) ?
C12 C13 H13 119.9 ?
C14 C13 H13 119.9 ?
C15 C14 C13 118.6(4) ?
C15 C14 N1 121.2(4) ?
C13 C14 N1 120.1(4) ?
C16 C15 C14 120.5(4) ?
C16 C15 H15 119.7 ?
C14 C15 H15 119.7 ?
C15 C16 C11 121.3(4) ?
C15 C16 H16 119.4 ?
C11 C16 H16 119.4 ?
C18 C17 H17A 109.5 ?
C18 C17 H17B 109.5 ?
H17A C17 H17B 109.5 ?
C18 C17 H17C 109.5 ?
H17A C17 H17C 109.5 ?
H17B C17 H17C 109.5 ?
O3 C18 C19 120.2(6) ?
O3 C18 C17 120.5(6) yes
C19 C18 C17 119.2(6) ?
C24 C19 C20 117.1(5) ?
C24 C19 C18 119.4(5) ?
C20 C19 C18 123.5(5) ?
C21 C20 C19 121.7(5) ?
C21 C20 H20 119.1 ?
C19 C20 H20 119.1 ?
C20 C21 C22 120.4(5) ?
C20 C21 H21 119.8 ?
C22 C21 H21 119.8 ?
C23 C22 C21 118.3(5) ?
C23 C22 N1 121.4(4) ?
C21 C22 N1 120.3(5) ?
C22 C23 C24 120.7(5) ?
C22 C23 H23 119.6 ?
C24 C23 H23 119.6 ?
C19 C24 C23 121.7(5) ?
C19 C24 H24 119.2 ?
C23 C24 H24 119.2 ?

loop_
_geom_bond_atom_site_label_1
_geom_bond_atom_site_label_2
_geom_bond_distance
_geom_bond_publ_flag
N1 C22 1.410(6) yes
N1 C14 1.412(5) yes
N1 C6 1.434(5) yes
O1 C2 1.218(6) yes
O2 C10 1.276(6) yes
O3 C18 1.208(7) yes
C1 C2 1.484(8) yes
C1 H1A 0.9600 ?
C1 H1B 0.9600 ?
C1 H1C 0.9600 ?
C2 C3 1.491(7) yes
C3 C8 1.382(7) ?
C3 C4 1.390(6) ?
C4 C5 1.381(6) ?
C4 H4 0.9300 ?
C5 C6 1.381(7) ?
C5 H5 0.9300 ?
C6 C7 1.386(7) ?
C7 C8 1.372(6) ?
C7 H7 0.9300 ?
C8 H8 0.9300 ?
C9 C10 1.443(7) yes
C9 H9A 0.9600 ?
C9 H9B 0.9600 ?
C9 H9C 0.9600 ?
C10 C11 1.482(7) ?
C11 C12 1.379(6) ?
C11 C16 1.388(6) ?
C12 C13 1.374(6) ?
C12 H12 0.9300 ?
C13 C14 1.394(6) ?
C13 H13 0.9300 ?
C14 C15 1.380(6) ?
C15 C16 1.375(6) ?
C15 H15 0.9300 ?
C16 H16 0.9300 ?
C17 C18 1.489(7) yes
C17 H17A 0.9600 ?
C17 H17B 0.9600 ?
C17 H17C 0.9600 ?
C18 C19 1.467(7) yes
C19 C24 1.378(6) ?
C19 C20 1.394(7) ?
C20 C21 1.380(6) ?
C20 H20 0.9300 ?
C21 C22 1.391(6) ?
C21 H21 0.9300 ?
C22 C23 1.378(7) ?
C23 C24 1.389(6) ?
C23 H23 0.9300 ?
C24 H24 0.9300 ?

loop_
_cod_related_entry_id
_cod_related_entry_database
_cod_related_entry_code
1 ChemSpider 10429960
